data_7041787
loop_
_publ_author_name
'Phanopoulos, Andreas'
'Leung, Alice H. M.'
'Yow, Shuhui'
'Palomas, David'
'White, Andrew J. P.'
'Hellgardt, Klaus'
'Horton, Andrew'
'Crimmin, Mark R.'

_publ_section_title
;
 Binuclear \b-diketiminate complexes of copper(i).
;
_journal_issue 7
_journal_name_full 'Dalton transactions (Cambridge, England : 2003)'
_journal_page_first 2081
_journal_page_last 2090
_journal_paper_doi 10.1039/c6dt04246e
_journal_volume 46
_journal_year 2017
_chemical_formula_moiety 'C75 H81 Cu2 N5 P2, C4 H8 O'
_chemical_formula_sum 'C79 H89 Cu2 N5 O P2'
_chemical_formula_weight 1313.57
_space_group_crystal_system triclinic
_space_group_IT_number 2
_space_group_name_Hall '-P 1'
_space_group_name_H-M_alt 'P -1'
_symmetry_space_group_name_Hall '-P 1'
_symmetry_space_group_name_H-M 'P -1'
_atom_sites_solution_hydrogens geom
_audit_creation_method SHELXL-2014/7
_audit_update_record
;
2016-10-25 deposited with the CCDC.
2017-01-20 downloaded from the CCDC.
;
_cell_angle_alpha 67.156(3)
_cell_angle_beta 76.696(3)
_cell_angle_gamma 74.461(3)
_cell_formula_units_Z 2
_cell_length_a 12.7327(3)
_cell_length_b 16.8122(5)
_cell_length_c 18.6974(7)
_cell_measurement_reflns_used 9125
_cell_measurement_temperature 173(2)
_cell_measurement_theta_max 28.4450
_cell_measurement_theta_min 3.7020
_cell_volume 3517.7(2)
_computing_cell_refinement 'CrysAlis RED, Oxford Diffraction Ltd'
_computing_data_collection 'CrysAlis CCD, Oxford Diffraction Ltd'
_computing_data_reduction 'CrysAlis RED, Oxford Diffraction Ltd'
_computing_molecular_graphics 'Bruker SHELXTL'
_computing_publication_material 'Bruker SHELXTL'
_computing_structure_refinement 'SHELXL-2014/7 (Sheldrick, 2014)'
_computing_structure_solution 'Bruker SHELXTL'
_diffrn_ambient_temperature 173(2)
_diffrn_detector_area_resol_mean 15.9825
_diffrn_measured_fraction_theta_full 0.995
_diffrn_measured_fraction_theta_max 0.802
_diffrn_measurement_device_type 'OD Xcalibur 3'
_diffrn_measurement_method 'omega scans'
_diffrn_radiation_type MoK\a
_diffrn_radiation_wavelength 0.71073
_diffrn_reflns_av_R_equivalents 0.0217
_diffrn_reflns_av_unetI/netI 0.0429
_diffrn_reflns_Laue_measured_fraction_full 0.995
_diffrn_reflns_Laue_measured_fraction_max 0.802
_diffrn_reflns_limit_h_max 17
_diffrn_reflns_limit_h_min -15
_diffrn_reflns_limit_k_max 21
_diffrn_reflns_limit_k_min -20
_diffrn_reflns_limit_l_max 24
_diffrn_reflns_limit_l_min -20
_diffrn_reflns_number 27059
_diffrn_reflns_point_group_measured_fraction_full 0.995
_diffrn_reflns_point_group_measured_fraction_max 0.802
_diffrn_reflns_theta_full 25.242
_diffrn_reflns_theta_max 28.574
_diffrn_reflns_theta_min 2.905
_exptl_absorpt_coefficient_mu 0.698
_exptl_absorpt_correction_T_max 0.972
_exptl_absorpt_correction_T_min 0.846
_exptl_absorpt_correction_type analytical
_exptl_absorpt_process_details
; 
CrysAlisPro, Agilent Technologies, 
Version 1.171.36.24 (release 03-12-2012 CrysAlis171 .NET) 
(compiled Dec  3 2012,18:21:49) 
Analytical numeric absorption correction using a multifaceted crystal 
model based on expressions derived by R.C. Clark & J.S. Reid. 
(Clark, R. C. & Reid, J. S. (1995). Acta Cryst. A51, 887-897) 
;
_exptl_crystal_colour Colourless
_exptl_crystal_density_diffrn 1.240
_exptl_crystal_description tablets
_exptl_crystal_F_000 1388
_exptl_crystal_size_max 0.39
_exptl_crystal_size_mid 0.18
_exptl_crystal_size_min 0.04
_refine_diff_density_max 0.500
_refine_diff_density_min -0.338
_refine_diff_density_rms 0.054
_refine_ls_extinction_method none
_refine_ls_goodness_of_fit_ref 1.011
_refine_ls_hydrogen_treatment constr
_refine_ls_matrix_type full
_refine_ls_number_parameters 840
_refine_ls_number_reflns 14427
_refine_ls_number_restraints 96
_refine_ls_restrained_S_all 1.031
_refine_ls_R_factor_all 0.0576
_refine_ls_R_factor_gt 0.0383
_refine_ls_shift/su_max 0.002
_refine_ls_shift/su_mean 0.000
_refine_ls_structure_factor_coef Fsqd
_refine_ls_weighting_details 'w=1/[\s^2^(Fo^2^)+(0.0390P)^2^+1.8709P] where P=(Fo^2^+2Fc^2^)/3'
_refine_ls_weighting_scheme calc
_refine_ls_wR_factor_gt 0.0860
_refine_ls_wR_factor_ref 0.0963
_reflns_Friedel_coverage 0.000
_reflns_number_gt 11131
_reflns_number_total 14427
_reflns_threshold_expression 'I > 2\s(I)'
_cod_data_source_file c6dt04246e2.cif
_cod_data_source_block 2-Cu2_L1_2-thf
_cod_depositor_comments 'Adding full bibliography for 7041779--7041788.cif.'
_cod_database_code 7041787
_shelx_shelxl_version_number 2014/7
_shelx_space_group_comment
; 
The symmetry employed for this shelxl refinement is uniquely defined 
by the following loop, which should always be used as a source of 
symmetry information in preference to the above space-group names. 
They are only intended as comments. 
;

loop_
_space_group_symop_operation_xyz
'x, y, z'
'-x, -y, -z'

loop_
_atom_site_label
_atom_site_type_symbol
_atom_site_fract_x
_atom_site_fract_y
_atom_site_fract_z
_atom_site_U_iso_or_equiv
_atom_site_adp_type
_atom_site_occupancy
_atom_site_site_symmetry_order
_atom_site_calc_flag
_atom_site_refinement_flags_posn
_atom_site_refinement_flags_adp
_atom_site_refinement_flags_occupancy
_atom_site_disorder_assembly
_atom_site_disorder_group
Cu1 Cu 0.28250(2) 0.31538(2) 0.36656(2) 0.02234(7) Uani 1 1 d . . . . .
Cu2 Cu 0.14935(2) 0.25160(2) 0.08957(2) 0.02231(7) Uani 1 1 d . . . . .
P1 P 0.16681(4) 0.23685(4) 0.45039(3) 0.02325(13) Uani 1 1 d . . . . .
P2 P 0.27418(4) 0.31947(4) 0.00599(3) 0.02357(13) Uani 1 1 d . . . . .
N1 N 0.42899(13) 0.32774(12) 0.37182(10) 0.0230(4) Uani 1 1 d . . . . .
C1 C 0.48281(17) 0.38420(15) 0.31395(13) 0.0249(5) Uani 1 1 d . . . . .
C2 C 0.44192(17) 0.44076(15) 0.24419(13) 0.0271(5) Uani 1 1 d . . . . .
H2A H 0.4878 0.4801 0.2092 0.033 Uiso 1 1 calc R U . . .
C3 C 0.34378(17) 0.44834(14) 0.21803(13) 0.0246(5) Uani 1 1 d . . . . .
N3 N 0.26721(13) 0.40189(11) 0.26087(10) 0.0221(4) Uani 1 1 d . . . . .
C4 C 0.59765(19) 0.38900(18) 0.32053(15) 0.0386(6) Uani 1 1 d . . . . .
H4A H 0.5932 0.4118 0.3623 0.058 Uiso 1 1 calc R U . . .
H4B H 0.6294 0.4283 0.2707 0.058 Uiso 1 1 calc R U . . .
H4C H 0.6444 0.3300 0.3328 0.058 Uiso 1 1 calc R U . . .
C5 C 0.3301(2) 0.51060(18) 0.13527(15) 0.0409(6) Uani 1 1 d . . . . .
H5A H 0.3055 0.4815 0.1076 0.061 Uiso 1 1 calc R U . . .
H5B H 0.4008 0.5270 0.1077 0.061 Uiso 1 1 calc R U . . .
H5C H 0.2753 0.5636 0.1369 0.061 Uiso 1 1 calc R U . . .
C6 C 0.16894(17) 0.41569(14) 0.22994(12) 0.0218(4) Uani 1 1 d . . . . .
N7 N 0.15441(13) 0.34659(11) 0.21672(10) 0.0199(4) Uani 1 1 d . . . . .
C8 C 0.05922(16) 0.35328(14) 0.19370(12) 0.0212(4) Uani 1 1 d . . . . .
C9 C -0.02371(17) 0.42827(14) 0.18262(13) 0.0252(5) Uani 1 1 d . . . . .
H9A H -0.0904 0.4308 0.1665 0.030 Uiso 1 1 calc R U . . .
C10 C -0.00668(18) 0.49903(15) 0.19564(14) 0.0283(5) Uani 1 1 d . . . . .
H10A H -0.0615 0.5515 0.1878 0.034 Uiso 1 1 calc R U . . .
C11 C 0.09088(17) 0.49308(14) 0.22018(13) 0.0267(5) Uani 1 1 d . . . . .
H11A H 0.1038 0.5407 0.2300 0.032 Uiso 1 1 calc R U . . .
N12 N 0.05027(13) 0.27977(12) 0.17727(10) 0.0220(4) Uani 1 1 d . . . . .
C12 C -0.02472(17) 0.23265(15) 0.22178(13) 0.0257(5) Uani 1 1 d . . . . .
C13 C -0.04129(18) 0.15947(15) 0.21035(14) 0.0295(5) Uani 1 1 d . . . . .
H13A H -0.1010 0.1341 0.2442 0.035 Uiso 1 1 calc R U . . .
C14 C 0.01630(18) 0.11806(15) 0.15686(13) 0.0270(5) Uani 1 1 d . . . . .
N14 N 0.09974(14) 0.14553(12) 0.10297(11) 0.0250(4) Uani 1 1 d . . . . .
C15 C -0.0950(2) 0.25375(18) 0.29202(15) 0.0381(6) Uani 1 1 d . . . . .
H15A H -0.0504 0.2715 0.3174 0.057 Uiso 1 1 calc R U . . .
H15B H -0.1226 0.2014 0.3294 0.057 Uiso 1 1 calc R U . . .
H15C H -0.1573 0.3019 0.2746 0.057 Uiso 1 1 calc R U . . .
C16 C -0.0198(2) 0.03574(18) 0.16426(16) 0.0438(7) Uani 1 1 d . . . . .
H16A H -0.0454 0.0449 0.1156 0.066 Uiso 1 1 calc R U . . .
H16B H -0.0798 0.0235 0.2080 0.066 Uiso 1 1 calc R U . . .
H16C H 0.0426 -0.0143 0.1740 0.066 Uiso 1 1 calc R U . . .
C17 C 0.48487(16) 0.26624(15) 0.43629(13) 0.0252(5) Uani 1 1 d . . . . .
C18 C 0.47945(17) 0.28727(16) 0.50336(14) 0.0286(5) Uani 1 1 d . . . . .
C19 C 0.52970(19) 0.22338(18) 0.56628(15) 0.0377(6) Uani 1 1 d . . . . .
H19A H 0.5264 0.2364 0.6120 0.045 Uiso 1 1 calc R U . . .
C20 C 0.5840(2) 0.14171(19) 0.56333(16) 0.0438(7) Uani 1 1 d . . . . .
H20A H 0.6176 0.0989 0.6068 0.053 Uiso 1 1 calc R U . . .
C21 C 0.58978(19) 0.12222(17) 0.49759(16) 0.0394(6) Uani 1 1 d . . . . .
H21A H 0.6277 0.0658 0.4961 0.047 Uiso 1 1 calc R U . . .
C22 C 0.54116(17) 0.18334(15) 0.43302(14) 0.0301(5) Uani 1 1 d . . . . .
C23 C 0.41899(19) 0.37697(16) 0.50686(14) 0.0333(5) Uani 1 1 d . . . . .
H23A H 0.4305 0.4213 0.4530 0.040 Uiso 1 1 calc R U . . .
C24 C 0.2953(2) 0.37995(18) 0.53064(17) 0.0435(7) Uani 1 1 d . . . . .
H24A H 0.2581 0.4384 0.5325 0.065 Uiso 1 1 calc R U . . .
H24B H 0.2666 0.3681 0.4922 0.065 Uiso 1 1 calc R U . . .
H24C H 0.2818 0.3353 0.5825 0.065 Uiso 1 1 calc R U . . .
C25 C 0.4626(2) 0.4040(2) 0.56202(16) 0.0477(7) Uani 1 1 d . . . . .
H25A H 0.4210 0.4621 0.5622 0.072 Uiso 1 1 calc R U . . .
H25B H 0.4541 0.3608 0.6152 0.072 Uiso 1 1 calc R U . . .
H25C H 0.5407 0.4064 0.5440 0.072 Uiso 1 1 calc R U . . .
C26 C 0.5484(2) 0.15967(17) 0.36098(16) 0.0370(6) Uani 1 1 d . . . . .
H26A H 0.5161 0.2141 0.3196 0.044 Uiso 1 1 calc R U . . .
C27 C 0.6658(2) 0.1292(3) 0.3280(2) 0.0690(10) Uani 1 1 d . . . . .
H27A H 0.7087 0.1741 0.3171 0.104 Uiso 1 1 calc R U . . .
H27B H 0.6984 0.0739 0.3661 0.104 Uiso 1 1 calc R U . . .
H27C H 0.6664 0.1198 0.2793 0.104 Uiso 1 1 calc R U . . .
C28 C 0.4813(2) 0.0904(2) 0.3780(2) 0.0589(9) Uani 1 1 d . . . . .
H28A H 0.4053 0.1105 0.3994 0.088 Uiso 1 1 calc R U . . .
H28B H 0.4816 0.0810 0.3294 0.088 Uiso 1 1 calc R U . . .
H28C H 0.5136 0.0350 0.4163 0.088 Uiso 1 1 calc R U . . .
C29 C 0.15370(18) 0.09566(14) 0.05298(13) 0.0265(5) Uani 1 1 d . . . . .
C30 C 0.25237(19) 0.03432(15) 0.07078(14) 0.0322(5) Uani 1 1 d D . . . .
C31 C 0.3055(2) -0.01094(16) 0.01955(16) 0.0401(6) Uani 1 1 d . . . . .
H31A H 0.3720 -0.0527 0.0309 0.048 Uiso 1 1 calc R U . . .
C32 C 0.2636(2) 0.00375(16) -0.04710(15) 0.0391(6) Uani 1 1 d . . . . .
H32A H 0.3012 -0.0276 -0.0813 0.047 Uiso 1 1 calc R U . . .
C33 C 0.1671(2) 0.06390(16) -0.06422(14) 0.0345(6) Uani 1 1 d . . . . .
H33A H 0.1388 0.0733 -0.1102 0.041 Uiso 1 1 calc R U . . .
C34 C 0.11016(18) 0.11139(15) -0.01535(13) 0.0277(5) Uani 1 1 d . . . . .
C35 C 0.3030(4) 0.0195(5) 0.1420(3) 0.0416(11) Uani 0.86(2) 1 d D U P A 1
H35A H 0.2604 0.0657 0.1646 0.050 Uiso 0.86(2) 1 calc R U P A 1
C36 C 0.2903(6) -0.0699(6) 0.2051(3) 0.073(2) Uani 0.86(2) 1 d D U P A 1
H36A H 0.3235 -0.0781 0.2504 0.110 Uiso 0.86(2) 1 calc R U P A 1
H36B H 0.2120 -0.0720 0.2213 0.110 Uiso 0.86(2) 1 calc R U P A 1
H36C H 0.3274 -0.1169 0.1839 0.110 Uiso 0.86(2) 1 calc R U P A 1
C37 C 0.4230(6) 0.0282(3) 0.1240(4) 0.0572(13) Uani 0.86(2) 1 d D U P A 1
H37A H 0.4497 0.0178 0.1726 0.086 Uiso 0.86(2) 1 calc R U P A 1
H37B H 0.4672 -0.0151 0.1003 0.086 Uiso 0.86(2) 1 calc R U P A 1
H37C H 0.4294 0.0877 0.0874 0.086 Uiso 0.86(2) 1 calc R U P A 1
C35' C 0.285(3) 0.0001(18) 0.1525(13) 0.034(7) Uiso 0.14(2) 1 d D U P A 2
H35B H 0.2243 0.0237 0.1879 0.041 Uiso 0.14(2) 1 calc R U P A 2
C36' C 0.317(3) -0.0997(16) 0.191(2) 0.055(7) Uiso 0.14(2) 1 d D U P A 2
H36D H 0.2537 -0.1262 0.1996 0.083 Uiso 0.14(2) 1 calc R U P A 2
H36E H 0.3775 -0.1231 0.1567 0.083 Uiso 0.14(2) 1 calc R U P A 2
H36F H 0.3416 -0.1139 0.2414 0.083 Uiso 0.14(2) 1 calc R U P A 2
C37' C 0.384(3) 0.0415(19) 0.1391(19) 0.047(7) Uiso 0.14(2) 1 d D U P A 2
H37D H 0.4116 0.0234 0.1889 0.071 Uiso 0.14(2) 1 calc R U P A 2
H37E H 0.4415 0.0220 0.1014 0.071 Uiso 0.14(2) 1 calc R U P A 2
H37F H 0.3611 0.1058 0.1185 0.071 Uiso 0.14(2) 1 calc R U P A 2
C38 C 0.0062(2) 0.17905(17) -0.03689(15) 0.0345(6) Uani 1 1 d . . . . .
H38A H -0.0367 0.1881 0.0123 0.041 Uiso 1 1 calc R U . . .
C39 C 0.0341(2) 0.26635(18) -0.09246(19) 0.0522(8) Uani 1 1 d . . . . .
H39A H -0.0340 0.3094 -0.1058 0.078 Uiso 1 1 calc R U . . .
H39B H 0.0750 0.2874 -0.0673 0.078 Uiso 1 1 calc R U . . .
H39C H 0.0794 0.2588 -0.1403 0.078 Uiso 1 1 calc R U . . .
C40 C -0.0681(2) 0.1505(2) -0.07242(19) 0.0533(8) Uani 1 1 d . . . . .
H40A H -0.0860 0.0939 -0.0362 0.080 Uiso 1 1 calc R U . . .
H40B H -0.1361 0.1949 -0.0814 0.080 Uiso 1 1 calc R U . . .
H40C H -0.0296 0.1443 -0.1224 0.080 Uiso 1 1 calc R U . . .
C41 C 0.18196(18) 0.19833(16) 0.55412(14) 0.0298(5) Uani 1 1 d . . . . .
C42 C 0.1014(2) 0.2227(2) 0.60980(16) 0.0464(7) Uani 1 1 d . . . . .
H42A H 0.0327 0.2587 0.5953 0.056 Uiso 1 1 calc R U . . .
C43 C 0.1207(3) 0.1948(2) 0.68703(17) 0.0612(9) Uani 1 1 d . . . . .
H43A H 0.0654 0.2121 0.7249 0.073 Uiso 1 1 calc R U . . .
C44 C 0.2194(3) 0.1421(2) 0.70869(17) 0.0573(9) Uani 1 1 d . . . . .
H44A H 0.2321 0.1226 0.7615 0.069 Uiso 1 1 calc R U . . .
C45 C 0.2998(2) 0.11768(19) 0.65385(16) 0.0459(7) Uani 1 1 d . . . . .
H45A H 0.3679 0.0810 0.6689 0.055 Uiso 1 1 calc R U . . .
C46 C 0.2821(2) 0.14633(17) 0.57670(15) 0.0356(6) Uani 1 1 d . . . . .
H46A H 0.3388 0.1303 0.5389 0.043 Uiso 1 1 calc R U . . .
C47 C 0.16542(16) 0.13678(14) 0.43417(13) 0.0253(5) Uani 1 1 d . . . . .
C48 C 0.17563(19) 0.14180(16) 0.35719(14) 0.0325(5) Uani 1 1 d . . . . .
H48A H 0.1896 0.1943 0.3156 0.039 Uiso 1 1 calc R U . . .
C49 C 0.1657(2) 0.07111(17) 0.34038(16) 0.0399(6) Uani 1 1 d . . . . .
H49A H 0.1710 0.0757 0.2875 0.048 Uiso 1 1 calc R U . . .
C50 C 0.1481(2) -0.00593(17) 0.40057(17) 0.0404(6) Uani 1 1 d . . . . .
H50A H 0.1424 -0.0547 0.3890 0.048 Uiso 1 1 calc R U . . .
C51 C 0.13890(19) -0.01240(17) 0.47743(17) 0.0387(6) Uani 1 1 d . . . . .
H51A H 0.1270 -0.0656 0.5187 0.046 Uiso 1 1 calc R U . . .
C52 C 0.14705(18) 0.05869(15) 0.49442(14) 0.0307(5) Uani 1 1 d . . . . .
H52A H 0.1401 0.0542 0.5475 0.037 Uiso 1 1 calc R U . . .
C53 C 0.02209(17) 0.29249(16) 0.44834(14) 0.0280(5) Uani 1 1 d . . . . .
C54 C -0.0023(2) 0.38258(17) 0.41148(15) 0.0374(6) Uani 1 1 d . . . . .
H54A H 0.0555 0.4146 0.3894 0.045 Uiso 1 1 calc R U . . .
C55 C -0.1108(2) 0.4269(2) 0.40632(17) 0.0521(8) Uani 1 1 d . . . . .
H55A H -0.1272 0.4889 0.3803 0.062 Uiso 1 1 calc R U . . .
C56 C -0.1946(2) 0.3805(2) 0.43905(18) 0.0539(8) Uani 1 1 d . . . . .
H56A H -0.2688 0.4110 0.4360 0.065 Uiso 1 1 calc R U . . .
C57 C -0.1720(2) 0.2912(2) 0.47588(19) 0.0515(8) Uani 1 1 d . . . . .
H57A H -0.2305 0.2598 0.4979 0.062 Uiso 1 1 calc R U . . .
C58 C -0.06399(19) 0.24647(19) 0.48107(16) 0.0390(6) Uani 1 1 d . . . . .
H58A H -0.0484 0.1844 0.5069 0.047 Uiso 1 1 calc R U . . .
C59 C 0.25193(18) 0.43856(14) -0.01828(13) 0.0262(5) Uani 1 1 d . . . . .
C60 C 0.14851(18) 0.48387(15) 0.00226(13) 0.0287(5) Uani 1 1 d . . . . .
H60A H 0.0909 0.4527 0.0299 0.034 Uiso 1 1 calc R U . . .
C61 C 0.1287(2) 0.57431(17) -0.01729(15) 0.0363(6) Uani 1 1 d . . . . .
H61A H 0.0576 0.6048 -0.0028 0.044 Uiso 1 1 calc R U . . .
C62 C 0.2115(2) 0.62026(17) -0.05771(16) 0.0426(6) Uani 1 1 d . . . . .
H62A H 0.1973 0.6825 -0.0717 0.051 Uiso 1 1 calc R U . . .
C63 C 0.3156(2) 0.57564(17) -0.07784(17) 0.0470(7) Uani 1 1 d . . . . .
H63A H 0.3730 0.6071 -0.1053 0.056 Uiso 1 1 calc R U . . .
C64 C 0.3357(2) 0.48562(16) -0.05805(15) 0.0375(6) Uani 1 1 d . . . . .
H64A H 0.4073 0.4552 -0.0716 0.045 Uiso 1 1 calc R U . . .
C65 C 0.40846(18) 0.28052(15) 0.04022(14) 0.0280(5) Uani 1 1 d . . . . .
C66 C 0.4095(2) 0.26737(17) 0.11825(15) 0.0385(6) Uani 1 1 d . . . . .
H66A H 0.3425 0.2785 0.1511 0.046 Uiso 1 1 calc R U . . .
C67 C 0.5083(2) 0.2382(2) 0.14793(19) 0.0527(8) Uani 1 1 d . . . . .
H67A H 0.5090 0.2301 0.2010 0.063 Uiso 1 1 calc R U . . .
C68 C 0.6062(2) 0.22057(19) 0.10079(19) 0.0500(7) Uani 1 1 d . . . . .
H68A H 0.6737 0.1994 0.1218 0.060 Uiso 1 1 calc R U . . .
C69 C 0.6056(2) 0.23370(19) 0.02415(19) 0.0476(7) Uani 1 1 d . . . . .
H69A H 0.6729 0.2219 -0.0082 0.057 Uiso 1 1 calc R U . . .
C70 C 0.50781(19) 0.26404(17) -0.00681(16) 0.0382(6) Uani 1 1 d . . . . .
H70A H 0.5083 0.2737 -0.0604 0.046 Uiso 1 1 calc R U . . .
C71 C 0.30409(17) 0.30755(15) -0.09049(13) 0.0263(5) Uani 1 1 d . . . . .
C72 C 0.33741(19) 0.22246(16) -0.09294(14) 0.0315(5) Uani 1 1 d . . . . .
H72A H 0.3475 0.1736 -0.0457 0.038 Uiso 1 1 calc R U . . .
C73 C 0.3559(2) 0.20838(17) -0.16326(15) 0.0378(6) Uani 1 1 d . . . . .
H73A H 0.3802 0.1502 -0.1643 0.045 Uiso 1 1 calc R U . . .
C74 C 0.3391(2) 0.27864(19) -0.23187(16) 0.0441(7) Uani 1 1 d . . . . .
H74A H 0.3505 0.2690 -0.2801 0.053 Uiso 1 1 calc R U . . .
C75 C 0.3057(2) 0.36315(19) -0.23005(15) 0.0446(7) Uani 1 1 d . . . . .
H75A H 0.2941 0.4116 -0.2773 0.054 Uiso 1 1 calc R U . . .
C76 C 0.2890(2) 0.37770(17) -0.16005(14) 0.0343(6) Uani 1 1 d . . . . .
H76A H 0.2670 0.4362 -0.1596 0.041 Uiso 1 1 calc R U . . .
O80 O 0.1364(4) 0.6568(3) 0.2869(4) 0.1105(19) Uani 0.734(8) 1 d D U P B 1
C81 C 0.2407(7) 0.6952(5) 0.2356(4) 0.120(3) Uani 0.734(8) 1 d D U P B 1
H81A H 0.2688 0.6727 0.1917 0.144 Uiso 0.734(8) 1 calc R U P B 1
H81B H 0.2223 0.7603 0.2140 0.144 Uiso 0.734(8) 1 calc R U P B 1
C82 C 0.3195(6) 0.6662(5) 0.2871(6) 0.124(3) Uani 0.734(8) 1 d D U P B 1
H82A H 0.3227 0.7150 0.3032 0.148 Uiso 0.734(8) 1 calc R U P B 1
H82B H 0.3932 0.6472 0.2604 0.148 Uiso 0.734(8) 1 calc R U P B 1
C83 C 0.2892(6) 0.5945(5) 0.3542(4) 0.097(2) Uani 0.734(8) 1 d D U P B 1
H83A H 0.2964 0.6023 0.4026 0.116 Uiso 0.734(8) 1 calc R U P B 1
H83B H 0.3380 0.5385 0.3520 0.116 Uiso 0.734(8) 1 calc R U P B 1
C84 C 0.1755(9) 0.5926(5) 0.3545(5) 0.109(2) Uani 0.734(8) 1 d D U P B 1
H84A H 0.1708 0.5338 0.3570 0.130 Uiso 0.734(8) 1 calc R U P B 1
H84B H 0.1291 0.6035 0.4015 0.130 Uiso 0.734(8) 1 calc R U P B 1
O80' O 0.1836(13) 0.6471(10) 0.2526(9) 0.110(4) Uiso 0.266(8) 1 d D U P B 2
C81' C 0.1871(15) 0.7261(9) 0.2688(10) 0.091(4) Uiso 0.266(8) 1 d D U P B 2
H81C H 0.2057 0.7742 0.2196 0.109 Uiso 0.266(8) 1 calc R U P B 2
H81D H 0.1154 0.7476 0.2963 0.109 Uiso 0.266(8) 1 calc R U P B 2
C82' C 0.2728(15) 0.6951(11) 0.3182(10) 0.090(4) Uiso 0.266(8) 1 d D U P B 2
H82C H 0.3461 0.6984 0.2858 0.108 Uiso 0.266(8) 1 calc R U P B 2
H82D H 0.2605 0.7311 0.3516 0.108 Uiso 0.266(8) 1 calc R U P B 2
C83' C 0.266(2) 0.6065(12) 0.3648(12) 0.095(5) Uiso 0.266(8) 1 d D U P B 2
H83C H 0.2466 0.5999 0.4210 0.114 Uiso 0.266(8) 1 calc R U P B 2
H83D H 0.3377 0.5668 0.3578 0.114 Uiso 0.266(8) 1 calc R U P B 2
C84' C 0.181(3) 0.5851(16) 0.3390(14) 0.124(5) Uiso 0.266(8) 1 d D U P B 2
H84C H 0.1084 0.5971 0.3700 0.149 Uiso 0.266(8) 1 calc R U P B 2
H84D H 0.1991 0.5225 0.3431 0.149 Uiso 0.266(8) 1 calc R U P B 2

loop_
_atom_site_aniso_label
_atom_site_aniso_U_11
_atom_site_aniso_U_22
_atom_site_aniso_U_33
_atom_site_aniso_U_23
_atom_site_aniso_U_13
_atom_site_aniso_U_12
Cu1 0.01911(13) 0.02347(15) 0.02351(15) -0.00550(12) -0.00201(10) -0.00766(10)
Cu2 0.02417(14) 0.02184(15) 0.02248(15) -0.00990(12) 0.00332(11) -0.00941(10)
P1 0.0203(3) 0.0255(3) 0.0232(3) -0.0066(2) -0.0008(2) -0.0082(2)
P2 0.0253(3) 0.0236(3) 0.0222(3) -0.0093(2) 0.0040(2) -0.0097(2)
N1 0.0206(9) 0.0238(10) 0.0239(10) -0.0057(8) -0.0037(7) -0.0065(7)
C1 0.0222(11) 0.0280(13) 0.0277(12) -0.0118(10) -0.0014(9) -0.0087(9)
C2 0.0271(11) 0.0292(13) 0.0247(12) -0.0031(10) -0.0018(9) -0.0159(9)
C3 0.0267(11) 0.0228(12) 0.0235(12) -0.0066(10) -0.0019(9) -0.0072(9)
N3 0.0209(9) 0.0219(10) 0.0244(10) -0.0066(8) -0.0060(7) -0.0056(7)
C4 0.0272(12) 0.0501(17) 0.0392(15) -0.0087(13) -0.0050(11) -0.0189(11)
C5 0.0401(14) 0.0470(17) 0.0299(14) 0.0043(12) -0.0102(11) -0.0218(12)
C6 0.0244(11) 0.0215(12) 0.0176(11) -0.0036(9) -0.0020(9) -0.0071(8)
N7 0.0205(9) 0.0205(10) 0.0192(9) -0.0074(8) -0.0012(7) -0.0056(7)
C8 0.0228(10) 0.0239(12) 0.0189(11) -0.0102(9) 0.0005(8) -0.0063(8)
C9 0.0223(11) 0.0286(13) 0.0271(12) -0.0121(10) -0.0064(9) -0.0031(9)
C10 0.0275(12) 0.0212(12) 0.0328(13) -0.0087(10) -0.0072(10) 0.0018(9)
C11 0.0300(12) 0.0216(12) 0.0321(13) -0.0121(10) -0.0071(10) -0.0043(9)
N12 0.0214(9) 0.0255(10) 0.0230(10) -0.0126(8) 0.0008(7) -0.0080(7)
C12 0.0215(11) 0.0305(13) 0.0277(12) -0.0137(10) 0.0013(9) -0.0079(9)
C13 0.0275(11) 0.0355(14) 0.0303(13) -0.0162(11) 0.0095(10) -0.0185(10)
C14 0.0315(12) 0.0257(12) 0.0280(12) -0.0109(10) 0.0002(10) -0.0140(9)
N14 0.0296(10) 0.0238(10) 0.0247(10) -0.0125(8) 0.0023(8) -0.0093(8)
C15 0.0368(13) 0.0478(16) 0.0400(15) -0.0289(13) 0.0152(11) -0.0219(12)
C16 0.0547(16) 0.0417(16) 0.0439(16) -0.0228(13) 0.0149(13) -0.0304(13)
C17 0.0164(10) 0.0307(13) 0.0278(12) -0.0069(10) -0.0033(9) -0.0084(9)
C18 0.0236(11) 0.0342(14) 0.0282(13) -0.0075(11) -0.0032(9) -0.0116(10)
C19 0.0324(13) 0.0509(17) 0.0288(14) -0.0087(12) -0.0079(11) -0.0115(12)
C20 0.0322(13) 0.0484(18) 0.0384(16) 0.0008(13) -0.0146(12) -0.0042(12)
C21 0.0286(13) 0.0346(15) 0.0436(16) -0.0057(12) -0.0062(11) 0.0011(10)
C22 0.0221(11) 0.0302(13) 0.0339(14) -0.0082(11) -0.0021(10) -0.0049(9)
C23 0.0399(13) 0.0357(14) 0.0278(13) -0.0113(11) -0.0028(11) -0.0145(11)
C24 0.0385(14) 0.0419(16) 0.0566(18) -0.0272(14) -0.0034(13) -0.0060(12)
C25 0.0625(18) 0.0544(19) 0.0376(16) -0.0198(14) -0.0025(14) -0.0281(15)
C26 0.0393(14) 0.0293(14) 0.0390(15) -0.0122(12) -0.0051(11) -0.0014(11)
C27 0.0446(17) 0.099(3) 0.085(3) -0.062(2) 0.0198(17) -0.0273(17)
C28 0.0415(16) 0.082(2) 0.072(2) -0.046(2) 0.0033(15) -0.0218(15)
C29 0.0341(12) 0.0193(12) 0.0275(12) -0.0111(10) 0.0075(10) -0.0131(9)
C30 0.0377(13) 0.0242(13) 0.0318(14) -0.0112(11) 0.0037(11) -0.0064(10)
C31 0.0422(14) 0.0267(14) 0.0440(16) -0.0138(12) 0.0057(12) -0.0028(11)
C32 0.0530(16) 0.0286(14) 0.0370(15) -0.0207(12) 0.0135(12) -0.0134(12)
C33 0.0478(15) 0.0329(14) 0.0280(13) -0.0155(11) 0.0055(11) -0.0180(11)
C34 0.0347(12) 0.0235(12) 0.0271(13) -0.0105(10) 0.0047(10) -0.0142(10)
C35 0.044(2) 0.039(3) 0.038(2) -0.0154(18) -0.0034(18) 0.000(2)
C36 0.085(3) 0.074(5) 0.046(3) 0.002(3) -0.012(2) -0.027(3)
C37 0.051(3) 0.052(2) 0.063(3) -0.012(2) -0.019(3) -0.003(2)
C38 0.0373(13) 0.0388(15) 0.0296(13) -0.0146(12) 0.0000(11) -0.0110(11)
C39 0.0464(16) 0.0306(16) 0.074(2) -0.0083(15) -0.0149(15) -0.0086(12)
C40 0.0533(17) 0.0529(19) 0.060(2) -0.0156(16) -0.0128(15) -0.0223(14)
C41 0.0318(12) 0.0332(14) 0.0261(13) -0.0066(11) 0.0003(10) -0.0190(10)
C42 0.0388(15) 0.069(2) 0.0336(15) -0.0207(15) 0.0036(12) -0.0167(13)
C43 0.059(2) 0.099(3) 0.0320(16) -0.0287(18) 0.0107(14) -0.0316(19)
C44 0.067(2) 0.083(2) 0.0276(15) -0.0082(16) -0.0087(15) -0.0404(18)
C45 0.0510(16) 0.0500(18) 0.0356(16) -0.0017(13) -0.0132(13) -0.0220(13)
C46 0.0390(14) 0.0383(15) 0.0300(14) -0.0071(11) -0.0066(11) -0.0143(11)
C47 0.0182(10) 0.0257(12) 0.0304(13) -0.0082(10) -0.0026(9) -0.0051(9)
C48 0.0355(13) 0.0293(14) 0.0289(13) -0.0085(11) -0.0011(10) -0.0059(10)
C49 0.0446(15) 0.0382(16) 0.0396(16) -0.0186(13) -0.0073(12) -0.0040(12)
C50 0.0383(14) 0.0317(15) 0.0561(18) -0.0211(14) -0.0083(13) -0.0047(11)
C51 0.0354(14) 0.0272(14) 0.0498(17) -0.0065(12) -0.0059(12) -0.0109(10)
C52 0.0283(12) 0.0305(13) 0.0316(13) -0.0061(11) -0.0043(10) -0.0102(10)
C53 0.0231(11) 0.0347(14) 0.0288(13) -0.0150(11) -0.0007(9) -0.0065(9)
C54 0.0332(13) 0.0394(16) 0.0352(15) -0.0146(12) 0.0008(11) -0.0024(11)
C55 0.0451(16) 0.0517(19) 0.0455(18) -0.0185(15) -0.0050(13) 0.0138(14)
C56 0.0263(14) 0.083(3) 0.057(2) -0.0429(19) -0.0097(13) 0.0127(14)
C57 0.0262(13) 0.080(2) 0.066(2) -0.0482(19) 0.0041(13) -0.0144(14)
C58 0.0254(12) 0.0479(17) 0.0490(17) -0.0248(14) 0.0033(11) -0.0113(11)
C59 0.0321(12) 0.0242(12) 0.0223(12) -0.0082(10) 0.0022(9) -0.0106(9)
C60 0.0292(12) 0.0309(13) 0.0269(13) -0.0102(10) -0.0030(10) -0.0078(10)
C61 0.0369(13) 0.0335(15) 0.0385(15) -0.0159(12) -0.0091(11) 0.0012(11)
C62 0.0620(18) 0.0225(14) 0.0421(16) -0.0088(12) -0.0077(13) -0.0098(12)
C63 0.0574(17) 0.0332(15) 0.0495(18) -0.0149(13) 0.0145(14) -0.0255(13)
C64 0.0373(13) 0.0311(14) 0.0411(15) -0.0145(12) 0.0121(11) -0.0142(11)
C65 0.0306(12) 0.0215(12) 0.0333(13) -0.0108(10) 0.0000(10) -0.0093(9)
C66 0.0371(14) 0.0420(16) 0.0360(15) -0.0156(12) -0.0038(11) -0.0054(11)
C67 0.0512(18) 0.061(2) 0.0480(18) -0.0170(16) -0.0172(14) -0.0086(14)
C68 0.0368(15) 0.0435(17) 0.071(2) -0.0157(16) -0.0199(15) -0.0060(12)
C69 0.0287(14) 0.0488(18) 0.065(2) -0.0249(16) 0.0033(13) -0.0079(12)
C70 0.0305(13) 0.0438(16) 0.0415(16) -0.0188(13) 0.0037(11) -0.0109(11)
C71 0.0257(11) 0.0284(13) 0.0244(12) -0.0097(10) 0.0040(9) -0.0108(9)
C72 0.0370(13) 0.0294(13) 0.0269(13) -0.0090(11) 0.0021(10) -0.0116(10)
C73 0.0451(15) 0.0351(15) 0.0368(15) -0.0190(12) 0.0076(12) -0.0152(11)
C74 0.0586(17) 0.0488(18) 0.0288(14) -0.0186(13) 0.0068(12) -0.0204(14)
C75 0.0589(17) 0.0425(17) 0.0247(14) -0.0055(12) -0.0015(12) -0.0109(13)
C76 0.0402(14) 0.0309(14) 0.0287(13) -0.0108(11) 0.0015(11) -0.0069(11)
O80 0.112(4) 0.105(3) 0.133(4) -0.046(3) -0.076(3) 0.004(3)
C81 0.172(5) 0.085(4) 0.117(5) -0.008(4) -0.074(4) -0.043(4)
C82 0.115(5) 0.099(5) 0.139(6) -0.003(5) -0.045(5) -0.028(4)
C83 0.096(5) 0.103(5) 0.080(4) -0.044(3) -0.032(4) 0.033(3)
C84 0.142(5) 0.111(5) 0.113(5) -0.055(4) -0.049(5) -0.039(4)

loop_
_atom_type_symbol
_atom_type_description
_atom_type_scat_dispersion_real
_atom_type_scat_dispersion_imag
_atom_type_scat_source
C C 0.0033 0.0016 'International Tables Vol C Tables 4.2.6.8 and 6.1.1.4'
H H 0.0000 0.0000 'International Tables Vol C Tables 4.2.6.8 and 6.1.1.4'
N N 0.0061 0.0033 'International Tables Vol C Tables 4.2.6.8 and 6.1.1.4'
O O 0.0106 0.0060 'International Tables Vol C Tables 4.2.6.8 and 6.1.1.4'
P P 0.1023 0.0942 'International Tables Vol C Tables 4.2.6.8 and 6.1.1.4'
Cu Cu 0.3201 1.2651 'International Tables Vol C Tables 4.2.6.8 and 6.1.1.4'

loop_
_geom_angle_atom_site_label_1
_geom_angle_atom_site_label_2
_geom_angle_atom_site_label_3
_geom_angle
N1 Cu1 N3 97.41(7)
N1 Cu1 P1 132.70(6)
N3 Cu1 P1 129.84(5)
N14 Cu2 N12 97.72(7)
N14 Cu2 P2 132.54(5)
N12 Cu2 P2 129.74(5)
C47 P1 C41 103.81(11)
C47 P1 C53 101.38(10)
C41 P1 C53 103.42(11)
C47 P1 Cu1 114.82(7)
C41 P1 Cu1 117.21(7)
C53 P1 Cu1 114.27(8)
C65 P2 C59 102.56(10)
C65 P2 C71 103.38(10)
C59 P2 C71 103.10(10)
C65 P2 Cu2 112.43(8)
C59 P2 Cu2 117.43(7)
C71 P2 Cu2 116.11(7)
C1 N1 C17 118.81(17)
C1 N1 Cu1 122.19(15)
C17 N1 Cu1 118.57(13)
N1 C1 C2 124.26(19)
N1 C1 C4 119.8(2)
C2 C1 C4 115.98(19)
C1 C2 C3 130.0(2)
N3 C3 C2 123.3(2)
N3 C3 C5 120.33(19)
C2 C3 C5 116.32(19)
C3 N3 C6 119.22(18)
C3 N3 Cu1 122.72(14)
C6 N3 Cu1 118.06(13)
N7 C6 C11 123.08(19)
N7 C6 N3 115.30(18)
C11 C6 N3 121.45(19)
C8 N7 C6 117.89(17)
N7 C8 C9 122.91(19)
N7 C8 N12 115.46(18)
C9 C8 N12 121.55(18)
C10 C9 C8 118.3(2)
C9 C10 C11 119.6(2)
C6 C11 C10 118.2(2)
C12 N12 C8 118.97(17)
C12 N12 Cu2 122.28(14)
C8 N12 Cu2 118.75(13)
N12 C12 C13 123.70(19)
N12 C12 C15 120.32(19)
C13 C12 C15 115.91(19)
C14 C13 C12 130.0(2)
N14 C14 C13 123.93(19)
N14 C14 C16 120.04(19)
C13 C14 C16 116.01(19)
C14 N14 C29 118.33(18)
C14 N14 Cu2 122.13(14)
C29 N14 Cu2 119.54(13)
C22 C17 C18 120.4(2)
C22 C17 N1 118.9(2)
C18 C17 N1 120.6(2)
C19 C18 C17 118.4(2)
C19 C18 C23 121.1(2)
C17 C18 C23 120.5(2)
C20 C19 C18 121.1(2)
C21 C20 C19 120.0(2)
C20 C21 C22 121.4(2)
C21 C22 C17 118.6(2)
C21 C22 C26 120.2(2)
C17 C22 C26 121.2(2)
C18 C23 C24 110.97(19)
C18 C23 C25 112.7(2)
C24 C23 C25 109.9(2)
C27 C26 C28 109.9(2)
C27 C26 C22 112.6(2)
C28 C26 C22 111.5(2)
C30 C29 C34 120.8(2)
C30 C29 N14 119.5(2)
C34 C29 N14 119.7(2)
C31 C30 C29 118.4(2)
C31 C30 C35 120.1(3)
C29 C30 C35 121.5(3)
C31 C30 C35' 118.8(12)
C29 C30 C35' 121.0(12)
C32 C31 C30 121.3(2)
C31 C32 C33 120.1(2)
C32 C33 C34 121.4(2)
C33 C34 C29 118.1(2)
C33 C34 C38 120.2(2)
C29 C34 C38 121.6(2)
C30 C35 C37 114.3(3)
C30 C35 C36 110.9(4)
C37 C35 C36 110.0(3)
C37' C35' C30 103(2)
C37' C35' C36' 109.7(16)
C30 C35' C36' 117(2)
C39 C38 C34 110.5(2)
C39 C38 C40 109.7(2)
C34 C38 C40 113.6(2)
C42 C41 C46 118.8(2)
C42 C41 P1 123.3(2)
C46 C41 P1 117.84(18)
C41 C42 C43 120.3(3)
C44 C43 C42 120.2(3)
C45 C44 C43 119.9(3)
C44 C45 C46 120.3(3)
C45 C46 C41 120.5(2)
C48 C47 C52 118.8(2)
C48 C47 P1 117.27(17)
C52 C47 P1 123.72(18)
C49 C48 C47 120.6(2)
C50 C49 C48 119.9(3)
C51 C50 C49 120.2(2)
C50 C51 C52 120.0(2)
C51 C52 C47 120.4(2)
C54 C53 C58 119.1(2)
C54 C53 P1 118.70(17)
C58 C53 P1 122.21(19)
C53 C54 C55 120.5(3)
C56 C55 C54 119.6(3)
C57 C56 C55 120.7(2)
C56 C57 C58 120.0(3)
C57 C58 C53 120.1(3)
C60 C59 C64 118.8(2)
C60 C59 P2 119.22(17)
C64 C59 P2 121.97(17)
C61 C60 C59 120.4(2)
C62 C61 C60 120.3(2)
C61 C62 C63 119.9(2)
C64 C63 C62 119.9(2)
C63 C64 C59 120.7(2)
C66 C65 C70 119.0(2)
C66 C65 P2 116.85(17)
C70 C65 P2 124.12(19)
C67 C66 C65 119.9(2)
C66 C67 C68 120.4(3)
C69 C68 C67 119.9(3)
C68 C69 C70 120.5(3)
C69 C70 C65 120.3(3)
C76 C71 C72 118.6(2)
C76 C71 P2 123.63(18)
C72 C71 P2 117.66(18)
C73 C72 C71 120.7(2)
C74 C73 C72 120.1(2)
C73 C74 C75 119.6(2)
C74 C75 C76 120.5(3)
C75 C76 C71 120.4(2)
C84 O80 C81 104.5(5)
C82 C81 O80 105.4(5)
C81 C82 C83 108.9(5)
C82 C83 C84 107.9(5)
O80 C84 C83 110.2(6)
C81' O80' C84' 94.9(11)
C82' C81' O80' 103.9(9)
C83' C82' C81' 105.7(8)
C82' C83' C84' 106.8(8)
C83' C84' O80' 102.8(10)

loop_
_geom_bond_atom_site_label_1
_geom_bond_atom_site_label_2
_geom_bond_distance
Cu1 N1 1.9596(17)
Cu1 N3 1.9627(18)
Cu1 P1 2.1777(6)
Cu2 N14 1.9558(17)
Cu2 N12 1.9586(17)
Cu2 P2 2.1713(6)
P1 C47 1.827(2)
P1 C41 1.830(2)
P1 C53 1.831(2)
P2 C65 1.828(2)
P2 C59 1.829(2)
P2 C71 1.834(2)
N1 C1 1.323(3)
N1 C17 1.436(3)
C1 C2 1.400(3)
C1 C4 1.521(3)
C2 C3 1.402(3)
C3 N3 1.328(3)
C3 C5 1.513(3)
N3 C6 1.424(3)
C6 N7 1.343(3)
C6 C11 1.386(3)
N7 C8 1.340(3)
C8 C9 1.390(3)
C8 N12 1.422(3)
C9 C10 1.382(3)
C10 C11 1.387(3)
N12 C12 1.326(3)
C12 C13 1.403(3)
C12 C15 1.517(3)
C13 C14 1.397(3)
C14 N14 1.329(3)
C14 C16 1.519(3)
N14 C29 1.433(3)
C17 C22 1.404(3)
C17 C18 1.412(3)
C18 C19 1.394(3)
C18 C23 1.517(3)
C19 C20 1.378(4)
C20 C21 1.372(4)
C21 C22 1.392(3)
C22 C26 1.523(3)
C23 C24 1.528(3)
C23 C25 1.530(3)
C26 C27 1.513(4)
C26 C28 1.519(4)
C29 C30 1.409(3)
C29 C34 1.412(3)
C30 C31 1.395(3)
C30 C35 1.517(4)
C30 C35' 1.525(17)
C31 C32 1.377(4)
C32 C33 1.377(4)
C33 C34 1.396(3)
C34 C38 1.514(3)
C35 C37 1.521(5)
C35 C36 1.530(6)
C35' C37' 1.517(15)
C35' C36' 1.526(16)
C38 C39 1.512(4)
C38 C40 1.532(4)
C41 C42 1.385(3)
C41 C46 1.390(3)
C42 C43 1.393(4)
C43 C44 1.374(5)
C44 C45 1.373(4)
C45 C46 1.384(4)
C47 C48 1.386(3)
C47 C52 1.394(3)
C48 C49 1.384(3)
C49 C50 1.379(4)
C50 C51 1.378(4)
C51 C52 1.384(3)
C53 C54 1.379(3)
C53 C58 1.397(3)
C54 C55 1.388(4)
C55 C56 1.375(4)
C56 C57 1.367(4)
C57 C58 1.385(4)
C59 C60 1.385(3)
C59 C64 1.395(3)
C60 C61 1.384(3)
C61 C62 1.377(4)
C62 C63 1.384(4)
C63 C64 1.376(3)
C65 C66 1.391(3)
C65 C70 1.393(3)
C66 C67 1.382(4)
C67 C68 1.385(4)
C68 C69 1.364(4)
C69 C70 1.381(4)
C71 C76 1.386(3)
C71 C72 1.395(3)
C72 C73 1.382(3)
C73 C74 1.379(4)
C74 C75 1.381(4)
C75 C76 1.382(3)
O80 C84 1.397(7)
O80 C81 1.579(9)
C81 C82 1.410(7)
C82 C83 1.424(8)
C83 C84 1.456(8)
O80' C81' 1.486(13)
O80' C84' 1.545(14)
C81' C82' 1.450(12)
C82' C83' 1.419(13)
C83' C84' 1.454(13)
